data_7051450
loop_
_publ_author_name
'Michael Renz'
'Catherine Hemmert'
'Heinz Gornitzka'
'Bernard Meunier'

_publ_section_title
;
Influence of the anion of FeIII salts on the product distribution in
the oxidative degradation of a tetrapyridyl ligand
;
_journal_name_full 'New Journal of Chemistry'
_journal_paper_doi 10.1039/a902907i
_journal_year 1999
_chemical_formula_sum 'C11 H11 Cl3 Fe N3'
_chemical_formula_weight 347.43
_space_group_IT_number 14
_symmetry_cell_setting monoclinic
_symmetry_space_group_name_Hall '-P 2yn'
_symmetry_space_group_name_H-M 'P 1 21/n 1'
_cell_angle_alpha 90.00
_cell_angle_beta 107.33(2)
_cell_angle_gamma 90.00
_cell_formula_units_Z 4
_cell_length_a 11.257(2)
_cell_length_b 8.6710(10)
_cell_length_c 14.644(2)
_cell_measurement_temperature 183(2)
_cell_volume 1364.5(3)
_diffrn_ambient_temperature 183(2)
_exptl_crystal_density_diffrn 1.691
_cod_original_sg_symbol_H-M 'P 21/n'
_cod_database_code 7051450

loop_
_symmetry_equiv_pos_as_xyz
'x, y, z'
'x+1/2, -y+1/2, z+1/2'
'-x, -y, -z'
'-x-1/2, y-1/2, -z-1/2'

loop_
_atom_site_label
_atom_site_type_symbol
_atom_site_fract_x
_atom_site_fract_y
_atom_site_fract_z
_atom_site_U_iso_or_equiv
_atom_site_adp_type
_atom_site_occupancy
_atom_site_calc_flag
_atom_site_refinement_flags
_atom_site_disorder_assembly
_atom_site_disorder_group
Fe1 Fe 0.35379(3) 0.17284(4) 0.64216(2) 0.02225(15) Uani 1 d . . .
Cl1 Cl 0.42355(6) 0.24774(8) 0.51940(4) 0.0360(2) Uani 1 d . . .
Cl2 Cl 0.16686(5) 0.30550(7) 0.60116(4) 0.02783(18) Uani 1 d . . .
Cl3 Cl 0.27999(6) -0.07240(8) 0.59775(4) 0.03323(19) Uani 1 d . . .
N1 N 0.34568(19) 0.1356(3) 0.78736(14) 0.0224(4) Uani 1 d . . .
H1N H 0.294(3) 0.198(4) 0.799(2) 0.027(8) Uiso 1 d . . .
H2N H 0.328(2) 0.041(4) 0.8003(18) 0.022(7) Uiso 1 d . . .
C1 C 0.4706(2) 0.1804(3) 0.84702(17) 0.0221(5) Uani 1 d . . .
H1 H 0.481(2) 0.167(3) 0.912(2) 0.025(7) Uiso 1 d . . .
N2 N 0.53391(18) 0.0728(2) 0.71967(14) 0.0239(4) Uani 1 d . . .
C2 C 0.6111(2) -0.0038(3) 0.68180(19) 0.0304(6) Uani 1 d . . .
H2 H 0.5915 -0.0108 0.6142 0.036 Uiso 1 calc R . .
C3 C 0.7180(2) -0.0726(3) 0.7379(2) 0.0353(7) Uani 1 d . . .
H3 H 0.7705 -0.1280 0.7094 0.042 Uiso 1 calc R . .
C4 C 0.7481(2) -0.0605(3) 0.8358(2) 0.0355(6) Uani 1 d . . .
H4 H 0.8222 -0.1063 0.8755 0.043 Uiso 1 calc R . .
C5 C 0.6691(2) 0.0194(3) 0.87588(18) 0.0304(6) Uani 1 d . . .
H5 H 0.6880 0.0294 0.9433 0.036 Uiso 1 calc R . .
C6 C 0.5630(2) 0.0836(3) 0.81557(17) 0.0237(5) Uani 1 d . . .
N3 N 0.44112(18) 0.3748(3) 0.72792(14) 0.0236(4) Uani 1 d . . .
C7 C 0.4508(2) 0.5176(3) 0.69652(19) 0.0296(6) Uani 1 d . . .
H7 H 0.4182 0.5388 0.6301 0.036 Uiso 1 calc R . .
C8 C 0.5064(2) 0.6345(3) 0.7574(2) 0.0343(6) Uani 1 d . . .
H8 H 0.5103 0.7357 0.7335 0.041 Uiso 1 calc R . .
C9 C 0.5568(2) 0.6038(3) 0.8536(2) 0.0341(6) Uani 1 d . . .
H9 H 0.5975 0.6829 0.8965 0.041 Uiso 1 calc R . .
C10 C 0.5473(2) 0.4566(3) 0.88677(19) 0.0281(6) Uani 1 d . . .
H10 H 0.5814 0.4323 0.9527 0.034 Uiso 1 calc R . .
C11 C 0.4876(2) 0.3463(3) 0.82226(17) 0.0227(5) Uani 1 d . . .

loop_
_atom_site_aniso_label
_atom_site_aniso_U_11
_atom_site_aniso_U_22
_atom_site_aniso_U_33
_atom_site_aniso_U_23
_atom_site_aniso_U_13
_atom_site_aniso_U_12
Fe1 0.0258(2) 0.0212(2) 0.0188(2) -0.00032(13) 0.00530(15) -0.00037(13)
Cl1 0.0469(4) 0.0396(5) 0.0255(3) 0.0029(3) 0.0170(3) 0.0026(3)
Cl2 0.0277(3) 0.0275(4) 0.0256(3) -0.0014(2) 0.0038(2) 0.0025(2)
Cl3 0.0363(4) 0.0248(4) 0.0332(3) -0.0034(3) 0.0021(3) -0.0024(3)
N1 0.0247(11) 0.0189(12) 0.0245(11) 0.0015(9) 0.0086(9) -0.0009(10)
C1 0.0262(12) 0.0227(14) 0.0175(12) -0.0002(9) 0.0067(10) -0.0003(10)
N2 0.0263(10) 0.0210(11) 0.0253(10) -0.0007(8) 0.0092(8) -0.0017(8)
C2 0.0342(14) 0.0269(15) 0.0344(14) -0.0050(11) 0.0168(11) -0.0019(11)
C3 0.0295(13) 0.0326(17) 0.0491(16) -0.0034(13) 0.0201(12) 0.0019(11)
C4 0.0231(12) 0.0347(17) 0.0459(16) 0.0010(13) 0.0059(11) 0.0022(11)
C5 0.0297(13) 0.0281(15) 0.0297(13) -0.0008(11) 0.0032(11) 0.0010(11)
C6 0.0269(12) 0.0191(13) 0.0250(12) -0.0014(10) 0.0073(10) -0.0040(10)
N3 0.0241(10) 0.0224(12) 0.0249(10) 0.0010(9) 0.0080(8) -0.0009(9)
C7 0.0279(13) 0.0269(15) 0.0340(14) 0.0070(11) 0.0091(10) 0.0017(11)
C8 0.0318(14) 0.0204(14) 0.0508(17) 0.0013(12) 0.0123(12) -0.0022(11)
C9 0.0306(13) 0.0255(15) 0.0448(15) -0.0102(12) 0.0092(12) -0.0041(11)
C10 0.0251(12) 0.0272(15) 0.0315(13) -0.0063(11) 0.0076(10) 0.0009(11)
C11 0.0210(11) 0.0236(14) 0.0248(12) -0.0025(10) 0.0088(10) 0.0022(10)

loop_
_geom_bond_atom_site_label_1
_geom_bond_atom_site_label_2
_geom_bond_distance
_geom_bond_site_symmetry_2
_geom_bond_publ_flag
Fe1 N1 2.179(2) . ?
Fe1 N2 2.186(2) . ?
Fe1 N3 2.208(2) . ?
Fe1 Cl1 2.2608(8) . ?
Fe1 Cl3 2.3050(8) . ?
Fe1 Cl2 2.3150(8) . ?
N1 C1 1.469(3) . ?
C1 C11 1.510(4) . ?
C1 C6 1.512(3) . ?
N2 C2 1.338(3) . ?
N2 C6 1.347(3) . ?
C2 C3 1.375(4) . ?
C3 C4 1.375(4) . ?
C4 C5 1.387(4) . ?
C5 C6 1.374(4) . ?
N3 C7 1.337(4) . ?
N3 C11 1.347(3) . ?
C7 C8 1.372(4) . ?
C8 C9 1.379(4) . ?
C9 C10 1.382(4) . ?
C10 C11 1.371(4) . ?
